data_4108268
loop_
_publ_author_name
'Hiroyasu Furukawa'
'Jaheon Kim'
'Nathan W. Ockwig'
'Michael O'Keeffe'
'Omar M. Yaghi'

_publ_contact_author_address
; 
Department of Chemistry and Biochemistry
University of Caligornia-Los Angeles 
Los Angeles, CA 90095 
USA 
;
_publ_contact_author_email yaghi@chem.ucla.edu
_publ_contact_author_name 'Professor Omar M. Yaghi'
_publ_section_title
;
 Control of Vertex Geometry, Structure Dimensionality, Functionality, and
 Pore Metrics in the Reticular Synthesis of Crystalline Metal-Organic
 Frameworks and Polyhedra
;
_journal_name_full 'Journal of the American Chemical Society'
_journal_page_first 11650
_journal_page_last 11661
_journal_paper_doi 10.1021/ja803783c
_journal_volume 130
_journal_year 2008
_chemical_formula_moiety 'C656 H776 Cu24 N64 O188'
_chemical_formula_sum 'C656 H776 Cu24 N64 O188'
_chemical_formula_weight 14090.37
_chemical_name_common MOP-24
_chemical_name_systematic
; 
 ? 
;
_space_group_IT_number 167
_symmetry_cell_setting rhombohedral
_symmetry_space_group_name_Hall '-R 3 2"c'
_symmetry_space_group_name_H-M 'R -3 c :H'
_atom_sites_solution_hydrogens geom
_atom_sites_solution_primary direct
_atom_sites_solution_secondary difmap
_audit_creation_method SHELXL-97
_cell_angle_alpha 90.00
_cell_angle_beta 90.00
_cell_angle_gamma 120.00
_cell_formula_units_Z 6
_cell_length_a 38.3867(9)
_cell_length_b 38.3867(9)
_cell_length_c 141.831(3)
_cell_measurement_reflns_used 9763
_cell_measurement_temperature 258(2)
_cell_measurement_theta_max 12.40
_cell_measurement_theta_min 2.16
_cell_volume 180994(7)
_computing_cell_refinement 'Bruker SAINT'
_computing_data_collection 'Bruker SMART'
_computing_data_reduction 'Bruker SAINT'
_computing_molecular_graphics 'Bruker SHELXTL'
_computing_publication_material 'Bruker SHELXTL'
_computing_structure_refinement 'SHELXL-97 (Sheldrick, 1997)'
_computing_structure_solution 'SHELXS-97 (Sheldrick, 1990)'
_diffrn_ambient_temperature 258(2)
_diffrn_measured_fraction_theta_full 0.999
_diffrn_measured_fraction_theta_max 0.999
_diffrn_measurement_device_type 'Bruker SMART APEX'
_diffrn_measurement_method 'phi and omega scans'
_diffrn_radiation_monochromator graphite
_diffrn_radiation_source 'fine-focus sealed tube'
_diffrn_radiation_type MoK\a
_diffrn_radiation_wavelength 0.71073
_diffrn_reflns_av_R_equivalents 0.1931
_diffrn_reflns_av_sigmaI/netI 0.1309
_diffrn_reflns_limit_h_max 38
_diffrn_reflns_limit_h_min -38
_diffrn_reflns_limit_k_max 38
_diffrn_reflns_limit_k_min -38
_diffrn_reflns_limit_l_max 141
_diffrn_reflns_limit_l_min -141
_diffrn_reflns_number 366674
_diffrn_reflns_theta_full 20.83
_diffrn_reflns_theta_max 20.83
_diffrn_reflns_theta_min 0.68
_diffrn_standards_decay_% none
_exptl_absorpt_coefficient_mu 0.463
_exptl_absorpt_correction_type empirical
_exptl_absorpt_process_details
;
SADABS; Sheldrick, 1996
ratio of minimum to maximum apparent transmission:  0.608930 
;
_exptl_crystal_colour green
_exptl_crystal_density_diffrn 0.776
_exptl_crystal_description block
_exptl_crystal_F_000 44160
_exptl_crystal_size_max 0.30
_exptl_crystal_size_mid 0.20
_exptl_crystal_size_min 0.20
_platon_squeeze_details ' ?'
_refine_diff_density_max 0.275
_refine_diff_density_min -0.311
_refine_diff_density_rms 0.037
_refine_ls_extinction_method none
_refine_ls_goodness_of_fit_ref 0.958
_refine_ls_matrix_type full
_refine_ls_number_parameters 691
_refine_ls_number_reflns 21133
_refine_ls_number_restraints 61
_refine_ls_restrained_S_all 1.019
_refine_ls_R_factor_all 0.2239
_refine_ls_R_factor_gt 0.0682
_refine_ls_shift/su_max 0.004
_refine_ls_shift/su_mean 0.000
_refine_ls_structure_factor_coef Fsqd
_refine_ls_weighting_details 'calc w=1/[\s^2^(Fo^2^)+(0.0711P)^2^+0.0000P] where P=(Fo^2^+2Fc^2^)/3'
_refine_ls_weighting_scheme calc
_refine_ls_wR_factor_gt 0.1385
_refine_ls_wR_factor_ref 0.1830
_reflns_number_gt 8788
_reflns_number_total 21133
_reflns_threshold_expression >2sigma(I)
_cod_data_source_file ja803783c_si_006.cif
_cod_data_source_block MOP-24
_cod_original_cell_volume 180993(7)
_cod_original_sg_symbol_H-M 'R -3 c'
_cod_database_code 4108268

loop_
_symmetry_equiv_pos_as_xyz
'x, y, z'
'-y, x-y, z'
'-x+y, -x, z'
'y, x, -z+1/2'
'x-y, -y, -z+1/2'
'-x, -x+y, -z+1/2'
'x+2/3, y+1/3, z+1/3'
'-y+2/3, x-y+1/3, z+1/3'
'-x+y+2/3, -x+1/3, z+1/3'
'y+2/3, x+1/3, -z+5/6'
'x-y+2/3, -y+1/3, -z+5/6'
'-x+2/3, -x+y+1/3, -z+5/6'
'x+1/3, y+2/3, z+2/3'
'-y+1/3, x-y+2/3, z+2/3'
'-x+y+1/3, -x+2/3, z+2/3'
'y+1/3, x+2/3, -z+7/6'
'x-y+1/3, -y+2/3, -z+7/6'
'-x+1/3, -x+y+2/3, -z+7/6'
'-x, -y, -z'
'y, -x+y, -z'
'x-y, x, -z'
'-y, -x, z-1/2'
'-x+y, y, z-1/2'
'x, x-y, z-1/2'
'-x+2/3, -y+1/3, -z+1/3'
'y+2/3, -x+y+1/3, -z+1/3'
'x-y+2/3, x+1/3, -z+1/3'
'-y+2/3, -x+1/3, z-1/6'
'-x+y+2/3, y+1/3, z-1/6'
'x+2/3, x-y+1/3, z-1/6'
'-x+1/3, -y+2/3, -z+2/3'
'y+1/3, -x+y+2/3, -z+2/3'
'x-y+1/3, x+2/3, -z+2/3'
'-y+1/3, -x+2/3, z+1/6'
'-x+y+1/3, y+2/3, z+1/6'
'x+1/3, x-y+2/3, z+1/6'

loop_
_atom_site_label
_atom_site_type_symbol
_atom_site_fract_x
_atom_site_fract_y
_atom_site_fract_z
_atom_site_U_iso_or_equiv
_atom_site_adp_type
_atom_site_occupancy
_atom_site_symmetry_multiplicity
_atom_site_calc_flag
_atom_site_refinement_flags
Cu1 Cu 0.21341(3) 0.22056(3) 0.083202(5) 0.0930(4) Uani 1 1 d .
Cu2 Cu 0.17348(3) 0.17996(3) 0.068059(5) 0.0994(4) Uani 1 1 d .
Cu3 Cu 0.19068(5) 0.43338(3) 0.001716(7) 0.1465(5) Uani 1 1 d .
Cu4 Cu 0.15563(5) 0.35377(3) 0.001525(7) 0.1341(5) Uani 1 1 d .
O1 O 0.21536(14) 0.26704(13) 0.07665(3) 0.0997(17) Uani 1 1 d .
O2 O 0.18170(14) 0.23271(16) 0.06395(3) 0.1018(17) Uani 1 1 d .
O3 O 0.19639(19) 0.42794(18) 0.01511(4) 0.144(3) Uani 1 1 d .
O4 O 0.16688(19) 0.35914(18) 0.01493(4) 0.135(2) Uani 1 1 d .
C1 C 0.2059(3) 0.3026(3) 0.06437(7) 0.101(3) Uani 1 1 d .
C2 C 0.1910(2) 0.3014(3) 0.05479(6) 0.117(3) Uani 1 1 d .
H2 H 0.1776 0.2779 0.0513 0.140 Uiso 1 1 calc R
C3 C 0.1985(3) 0.3377(4) 0.05158(7) 0.108(3) Uani 1 1 d .
C4 C 0.1957(3) 0.3588(3) 0.04302(8) 0.113(3) Uani 1 1 d .
C5 C 0.1846(2) 0.3571(3) 0.03375(7) 0.136(3) Uani 1 1 d .
H5 H 0.1714 0.3329 0.0305 0.163 Uiso 1 1 calc R
C6 C 0.1944(3) 0.3947(4) 0.02935(7) 0.128(3) Uani 1 1 d .
C7 C 0.2126(3) 0.4301(3) 0.03427(7) 0.147(4) Uani 1 1 d .
H7 H 0.2179 0.4536 0.0312 0.177 Uiso 1 1 calc R
C8 C 0.2234(3) 0.4322(3) 0.04375(8) 0.152(4) Uani 1 1 d .
H8 H 0.2356 0.4564 0.0470 0.183 Uiso 1 1 calc R
C9 C 0.2151(3) 0.3958(4) 0.04803(8) 0.125(4) Uani 1 1 d .
C10 C 0.2168(3) 0.3718(3) 0.05671(8) 0.105(3) Uani 1 1 d .
C11 C 0.2310(2) 0.3741(3) 0.06541(7) 0.108(3) Uani 1 1 d .
H11 H 0.2442 0.3981 0.0688 0.129 Uiso 1 1 calc R
C12 C 0.2249(2) 0.3391(3) 0.06891(5) 0.099(3) Uani 1 1 d .
H12 H 0.2343 0.3395 0.0750 0.119 Uiso 1 1 calc R
C13 C 0.2005(2) 0.2641(3) 0.06846(6) 0.088(3) Uani 1 1 d .
C14 C 0.1830(3) 0.3937(3) 0.01867(6) 0.118(3) Uani 1 1 d .
O5 O 0.20489(16) 0.16982(17) 0.08758(3) 0.127(2) Uani 1 1 d .
O6 O 0.17130(16) 0.13416(14) 0.07471(4) 0.125(2) Uani 1 1 d .
O7 O 0.04604(14) -0.15986(15) 0.08791(3) 0.1020(16) Uani 1 1 d .
O8 O 0.04590(14) -0.12593(13) 0.07538(3) 0.1061(17) Uani 1 1 d .
C15 C 0.1782(3) 0.0991(3) 0.08707(8) 0.124(3) Uani 1 1 d U
C16 C 0.1521(2) 0.0599(3) 0.08292(5) 0.101(3) Uani 1 1 d .
H16 H 0.1408 0.0588 0.0770 0.121 Uiso 1 1 calc R
C17 C 0.1432(3) 0.0251(3) 0.08716(7) 0.113(3) Uani 1 1 d U
C18 C 0.1233(3) -0.0172(2) 0.08711(7) 0.121(3) Uani 1 1 d U
C19 C 0.0977(2) -0.0529(2) 0.08322(5) 0.117(3) Uani 1 1 d U
H19 H 0.0870 -0.0533 0.0773 0.140 Uiso 1 1 calc R
C20 C 0.0867(2) -0.0886(2) 0.08756(7) 0.106(3) Uani 1 1 d U
C21 C 0.1024(3) -0.0881(3) 0.09706(6) 0.150(4) Uani 1 1 d .
H21 H 0.0943 -0.1123 0.1002 0.180 Uiso 1 1 calc R
C22 C 0.1297(4) -0.0515(4) 0.10163(7) 0.179(5) Uani 1 1 d .
H22 H 0.1398 -0.0508 0.1076 0.214 Uiso 1 1 calc R
C23 C 0.1395(3) -0.0194(4) 0.09691(7) 0.168(4) Uani 1 1 d .
C24 C 0.1625(4) 0.0275(5) 0.09631(8) 0.159(4) Uani 1 1 d .
C25 C 0.1859(3) 0.0654(5) 0.10040(7) 0.190(5) Uani 1 1 d .
H25 H 0.1963 0.0670 0.1064 0.228 Uiso 1 1 calc R
C26 C 0.1938(3) 0.0995(3) 0.09607(8) 0.166(4) Uani 1 1 d .
H26 H 0.2100 0.1240 0.0991 0.199 Uiso 1 1 calc R
C27 C 0.1861(3) 0.1389(3) 0.08285(7) 0.0949(19) Uani 1 1 d U
C28 C 0.0585(3) -0.1270(3) 0.08370(6) 0.0949(19) Uani 1 1 d .
O9 O 0.1374(3) 0.4239(2) 0.00389(6) 0.172(4) Uani 1 1 d .
O10 O 0.10689(19) 0.3580(2) 0.00367(4) 0.156(2) Uani 1 1 d .
O11 O -0.1915(2) 0.2390(2) 0.00031(4) 0.143(2) Uani 1 1 d .
O12 O -0.1543(2) 0.2087(2) 0.00061(4) 0.152(3) Uani 1 1 d .
C32 C -0.0535(2) 0.3175(3) 0.00371(5) 0.170(4) Uani 1 1 d GDU
C33 C -0.0869(3) 0.2808(2) 0.00271(4) 0.162(4) Uani 1 1 d GU
H33 H -0.0835 0.2585 0.0023 0.194 Uiso 1 1 calc R
C34 C -0.1230(2) 0.2750(2) 0.00233(5) 0.142(4) Uani 1 1 d GDU
C35 C -0.1263(2) 0.3113(3) 0.00319(5) 0.216(5) Uani 1 1 d GU
H35 H -0.1509 0.3105 0.0029 0.259 Uiso 1 1 calc R
C36 C -0.0859(3) 0.3513(2) 0.00464(5) 0.213(5) Uani 1 1 d GU
H36 H -0.0898 0.3733 0.0051 0.256 Uiso 1 1 calc R
C37 C -0.0413(2) 0.3637(2) 0.00552(7) 0.217(5) Uani 1 1 d GDU
C38 C -0.0017(2) 0.3858(3) 0.00557(6) 0.218(5) Uani 1 1 d GDU
C39 C 0.0305(3) 0.4195(2) 0.00473(7) 0.281(8) Uani 1 1 d GU
H39 H 0.0301 0.4433 0.0037 0.337 Uiso 1 1 calc R
C40 C 0.0632(2) 0.4191(2) 0.00535(6) 0.211(5) Uani 1 1 d GU
H40 H 0.0868 0.4433 0.0064 0.253 Uiso 1 1 calc R
C29 C 0.0658(2) 0.3857(3) 0.00459(6) 0.159(5) Uani 1 1 d GU
C30 C 0.0290(3) 0.3477(2) 0.00411(5) 0.161(4) Uani 1 1 d GU
H30 H 0.0305 0.3244 0.0035 0.193 Uiso 1 1 calc R
C31 C -0.0084(2) 0.3445(2) 0.00446(6) 0.168(4) Uani 1 1 d GDU
C41 C 0.1058(5) 0.3927(4) 0.00401(9) 0.163(6) Uani 1 1 d .
C42 C -0.1579(3) 0.2402(4) 0.00105(6) 0.122(5) Uani 1 1 d .
O13 O 0.4280(2) 0.2472(2) 0.01202(4) 0.184(3) Uani 1 1 d .
O14 O 0.3603(2) 0.2100(2) 0.01211(4) 0.161(3) Uani 1 1 d .
O15 O 0.25971(13) 0.22685(14) 0.07563(4) 0.1129(17) Uani 1 1 d .
O16 O 0.22518(17) 0.19362(16) 0.06287(3) 0.1092(18) Uani 1 1 d .
C43 C 0.3919(4) 0.2372(3) 0.02624(8) 0.158(4) Uani 1 1 d .
C44 C 0.3546(3) 0.2249(3) 0.03032(8) 0.160(4) Uani 1 1 d .
H44 H 0.3309 0.2119 0.0268 0.192 Uiso 1 1 calc R
C45 C 0.3545(3) 0.2327(3) 0.03961(10) 0.155(4) Uani 1 1 d .
C46 C 0.3322(4) 0.2303(3) 0.04890(7) 0.142(4) Uani 1 1 d .
C47 C 0.2961(3) 0.2158(3) 0.05273(7) 0.140(4) Uani 1 1 d .
H47 H 0.2719 0.2009 0.0495 0.167 Uiso 1 1 calc R
C48 C 0.2999(4) 0.2269(3) 0.06292(9) 0.139(4) Uani 1 1 d .
C49 C 0.3350(4) 0.2482(4) 0.06757(8) 0.182(5) Uani 1 1 d .
H49 H 0.3348 0.2538 0.0739 0.219 Uiso 1 1 calc R
C50 C 0.3719(4) 0.2620(4) 0.06295(10) 0.223(6) Uani 1 1 d .
H50 H 0.3963 0.2766 0.0661 0.267 Uiso 1 1 calc R
C51 C 0.3703(4) 0.2529(4) 0.05359(9) 0.194(5) Uani 1 1 d .
C52 C 0.3907(5) 0.2536(4) 0.04512(9) 0.200(5) Uani 1 1 d .
C53 C 0.4279(4) 0.2675(4) 0.04113(10) 0.239(6) Uani 1 1 d .
H53 H 0.4516 0.2814 0.0446 0.287 Uiso 1 1 calc R
C54 C 0.4277(4) 0.2591(4) 0.03120(9) 0.216(6) Uani 1 1 d .
H54 H 0.4520 0.2685 0.0281 0.259 Uiso 1 1 calc R
C55 C 0.3956(4) 0.2313(3) 0.01583(8) 0.150(4) Uani 1 1 d .
C56 C 0.2586(4) 0.2143(2) 0.06689(6) 0.116(4) Uani 1 1 d .
O17 O 0.25021(14) 0.25659(14) 0.09547(3) 0.1215(17) Uani 1 1 d .
O18 O 0.13968(16) 0.14623(15) 0.05536(3) 0.154(2) Uani 1 1 d .
O19 O 0.2188(2) 0.49955(17) 0.00191(4) 0.203(3) Uani 1 1 d .
O20 O 0.12578(17) 0.28703(16) 0.00110(4) 0.174(2) Uani 1 1 d .

loop_
_atom_site_aniso_label
_atom_site_aniso_U_11
_atom_site_aniso_U_22
_atom_site_aniso_U_33
_atom_site_aniso_U_23
_atom_site_aniso_U_13
_atom_site_aniso_U_12
Cu1 0.1100(9) 0.0912(8) 0.0582(5) -0.0124(5) -0.0077(5) 0.0355(6)
Cu2 0.1156(9) 0.0957(8) 0.0623(6) -0.0166(6) -0.0101(6) 0.0344(6)
Cu3 0.2117(16) 0.1048(10) 0.1034(9) -0.0092(7) -0.0455(9) 0.0645(10)
Cu4 0.1816(14) 0.1060(9) 0.0975(9) -0.0071(6) -0.0441(8) 0.0590(9)
O1 0.113(4) 0.099(4) 0.064(3) -0.024(3) -0.022(3) 0.036(3)
O2 0.116(4) 0.101(5) 0.061(3) -0.012(3) -0.025(3) 0.033(4)
O3 0.202(6) 0.099(5) 0.098(5) 0.019(4) -0.029(4) 0.051(5)
O4 0.208(6) 0.104(5) 0.089(4) -0.011(4) -0.044(4) 0.074(5)
C1 0.135(8) 0.048(7) 0.104(8) 0.012(6) 0.006(6) 0.034(6)
C2 0.136(8) 0.116(10) 0.075(7) -0.028(6) -0.040(6) 0.046(7)
C3 0.133(8) 0.072(8) 0.100(8) 0.014(8) -0.018(6) 0.037(7)
C4 0.133(8) 0.107(9) 0.092(8) 0.021(8) -0.009(6) 0.056(7)
C5 0.175(9) 0.111(9) 0.079(7) -0.004(7) -0.020(6) 0.040(7)
C6 0.130(8) 0.094(8) 0.113(9) 0.027(8) -0.026(6) 0.020(7)
C7 0.198(10) 0.096(8) 0.112(9) -0.043(7) -0.083(7) 0.047(7)
C8 0.230(11) 0.110(10) 0.129(10) -0.035(8) -0.033(8) 0.093(9)
C9 0.152(9) 0.095(9) 0.110(10) -0.059(9) -0.027(7) 0.050(8)
C10 0.152(8) 0.064(8) 0.083(8) -0.024(7) -0.035(6) 0.042(6)
C11 0.164(8) 0.067(8) 0.091(8) -0.045(6) -0.042(6) 0.058(7)
C12 0.136(7) 0.040(6) 0.093(6) -0.013(6) -0.009(5) 0.023(6)
C13 0.079(6) 0.066(7) 0.091(7) -0.044(6) -0.031(5) 0.014(5)
C14 0.160(10) 0.117(11) 0.073(8) -0.006(7) -0.021(6) 0.066(9)
O5 0.158(5) 0.096(5) 0.091(4) -0.039(3) -0.025(3) 0.037(4)
O6 0.169(5) 0.108(4) 0.083(4) -0.016(3) -0.024(4) 0.058(4)
O7 0.151(5) 0.088(4) 0.087(4) 0.002(3) -0.011(3) 0.074(4)
O8 0.150(5) 0.109(4) 0.081(3) -0.008(3) -0.029(3) 0.081(4)
C15 0.160(9) 0.099(9) 0.116(8) -0.023(7) -0.021(6) 0.067(7)
C16 0.150(8) 0.064(6) 0.080(6) -0.007(6) 0.005(5) 0.047(6)
C17 0.166(9) 0.049(5) 0.115(7) 0.023(6) -0.015(6) 0.048(6)
C18 0.164(9) 0.028(5) 0.163(9) 0.033(6) -0.008(7) 0.042(6)
C19 0.159(8) 0.037(5) 0.140(7) -0.002(5) 0.002(6) 0.038(6)
C20 0.142(8) 0.024(5) 0.142(8) -0.022(5) -0.016(6) 0.034(6)
C21 0.228(11) 0.119(10) 0.090(8) 0.003(6) -0.060(7) 0.076(9)
C22 0.290(14) 0.116(10) 0.116(9) 0.023(8) -0.072(9) 0.091(10)
C23 0.248(12) 0.105(11) 0.128(10) 0.003(8) -0.086(8) 0.071(10)
C24 0.201(12) 0.159(13) 0.126(10) 0.009(9) -0.056(8) 0.097(11)
C25 0.253(13) 0.142(11) 0.117(9) -0.036(9) -0.116(8) 0.054(11)
C26 0.261(12) 0.099(9) 0.118(9) 0.015(7) -0.059(9) 0.074(9)
C27 0.123(6) 0.065(5) 0.109(6) 0.021(5) -0.006(4) 0.056(5)
C28 0.123(6) 0.065(5) 0.109(6) 0.021(5) -0.006(4) 0.056(5)
O9 0.205(10) 0.134(7) 0.150(6) -0.011(6) -0.032(7) 0.063(6)
O10 0.157(6) 0.159(7) 0.118(5) 0.007(5) -0.048(4) 0.055(6)
O11 0.165(7) 0.191(7) 0.104(4) 0.023(4) 0.010(5) 0.113(7)
O12 0.219(8) 0.167(8) 0.129(5) 0.048(5) 0.045(5) 0.142(7)
C32 0.169(7) 0.222(10) 0.124(7) -0.006(11) -0.033(10) 0.101(7)
C33 0.170(9) 0.194(9) 0.136(8) 0.022(9) 0.001(11) 0.101(7)
C34 0.149(8) 0.215(10) 0.107(7) 0.000(8) 0.009(9) 0.125(9)
C35 0.188(9) 0.243(12) 0.255(12) -0.031(12) -0.002(10) 0.137(8)
C36 0.209(8) 0.201(10) 0.227(11) -0.030(10) -0.002(13) 0.101(8)
C37 0.204(8) 0.200(9) 0.274(14) 0.027(12) 0.059(16) 0.120(8)
C38 0.193(8) 0.202(9) 0.295(14) 0.032(15) 0.047(16) 0.127(8)
C39 0.191(10) 0.180(9) 0.48(2) 0.005(14) -0.077(18) 0.099(8)
C40 0.215(9) 0.196(9) 0.272(12) -0.067(10) -0.128(11) 0.140(8)
C29 0.175(8) 0.163(11) 0.162(9) -0.032(10) -0.040(11) 0.101(8)
C30 0.183(8) 0.176(9) 0.140(8) -0.011(8) -0.032(10) 0.101(7)
C31 0.190(7) 0.179(8) 0.160(9) 0.002(8) -0.037(11) 0.109(7)
C41 0.27(2) 0.150(15) 0.118(8) 0.006(12) -0.036(14) 0.140(15)
C42 0.044(7) 0.165(12) 0.104(7) 0.035(8) -0.011(6) 0.013(8)
O13 0.105(6) 0.258(8) 0.115(6) -0.049(5) 0.025(4) 0.036(6)
O14 0.116(5) 0.232(7) 0.097(5) -0.044(4) 0.027(4) 0.058(5)
O15 0.108(4) 0.128(4) 0.084(4) -0.023(3) -0.015(3) 0.045(3)
O16 0.102(5) 0.130(5) 0.082(4) -0.032(3) -0.012(3) 0.048(4)
C43 0.106(10) 0.229(12) 0.108(10) -0.047(8) 0.003(10) 0.060(9)
C44 0.124(11) 0.271(12) 0.069(8) -0.052(7) 0.000(7) 0.088(9)
C45 0.081(9) 0.214(11) 0.134(12) -0.026(9) -0.009(10) 0.047(8)
C46 0.138(11) 0.208(11) 0.072(8) -0.023(7) 0.021(10) 0.081(10)
C47 0.151(11) 0.183(9) 0.069(8) -0.027(6) 0.026(7) 0.071(8)
C48 0.092(9) 0.184(10) 0.131(11) -0.002(8) 0.061(8) 0.061(8)
C49 0.090(9) 0.278(14) 0.149(10) -0.071(9) -0.053(10) 0.070(10)
C50 0.111(11) 0.341(16) 0.168(14) -0.086(11) -0.022(10) 0.076(11)
C51 0.104(10) 0.344(15) 0.075(8) -0.083(9) -0.018(9) 0.068(10)
C52 0.121(12) 0.315(15) 0.116(11) -0.033(10) 0.034(12) 0.071(12)
C53 0.156(13) 0.371(17) 0.116(11) -0.094(11) -0.030(9) 0.076(12)
C54 0.122(11) 0.364(17) 0.116(11) -0.069(10) 0.003(8) 0.087(11)
C55 0.101(11) 0.182(12) 0.118(12) -0.041(8) -0.001(9) 0.035(10)
C56 0.156(12) 0.085(7) 0.061(7) -0.022(5) -0.027(7) 0.025(7)
O17 0.149(4) 0.151(5) 0.105(4) -0.020(3) -0.012(3) 0.105(4)
O18 0.182(5) 0.164(5) 0.100(4) -0.025(3) -0.018(4) 0.074(4)
O19 0.283(8) 0.145(5) 0.164(5) -0.003(4) -0.026(5) 0.095(5)
O20 0.225(6) 0.158(5) 0.137(5) 0.005(4) -0.026(4) 0.095(5)

loop_
_atom_type_symbol
_atom_type_description
_atom_type_scat_dispersion_real
_atom_type_scat_dispersion_imag
_atom_type_scat_source
C C 0.0033 0.0016 'International Tables Vol C Tables 4.2.6.8 and 6.1.1.4'
H H 0.0000 0.0000 'International Tables Vol C Tables 4.2.6.8 and 6.1.1.4'
N N 0.0061 0.0033 'International Tables Vol C Tables 4.2.6.8 and 6.1.1.4'
O O 0.0106 0.0060 'International Tables Vol C Tables 4.2.6.8 and 6.1.1.4'
Cu Cu 0.3201 1.2651 'International Tables Vol C Tables 4.2.6.8 and 6.1.1.4'

loop_
_geom_angle_atom_site_label_1
_geom_angle_atom_site_label_2
_geom_angle_atom_site_label_3
_geom_angle
_geom_angle_site_symmetry_1
_geom_angle_site_symmetry_3
O5 Cu1 O7 88.6(2) . 2
O5 Cu1 O1 169.0(2) . .
O7 Cu1 O1 88.86(19) 2 .
O5 Cu1 O15 89.2(2) . .
O7 Cu1 O15 165.3(2) 2 .
O1 Cu1 O15 90.49(19) . .
O5 Cu1 O17 96.39(19) . .
O7 Cu1 O17 99.24(18) 2 .
O1 Cu1 O17 94.61(18) . .
O15 Cu1 O17 95.48(19) . .
O5 Cu1 Cu2 84.83(14) . .
O7 Cu1 Cu2 83.79(14) 2 .
O1 Cu1 Cu2 84.23(14) . .
O15 Cu1 Cu2 81.51(14) . .
O17 Cu1 Cu2 176.75(13) . .
O16 Cu2 O6 90.2(2) . .
O16 Cu2 O2 89.6(2) . .
O6 Cu2 O2 167.2(2) . .
O16 Cu2 O8 169.6(2) . 2
O6 Cu2 O8 89.1(2) . 2
O2 Cu2 O8 88.77(19) . 2
O16 Cu2 O18 94.1(2) . .
O6 Cu2 O18 96.7(2) . .
O2 Cu2 O18 96.1(2) . .
O8 Cu2 O18 96.29(19) 2 .
O16 Cu2 Cu1 86.29(16) . .
O6 Cu2 Cu1 83.70(14) . .
O2 Cu2 Cu1 83.54(14) . .
O8 Cu2 Cu1 83.35(14) 2 .
O18 Cu2 Cu1 179.47(15) . .
O9 Cu3 O11 167.6(3) . 20
O9 Cu3 O3 89.4(3) . .
O11 Cu3 O3 88.6(3) 20 .
O9 Cu3 O13 90.5(4) . 21
O11 Cu3 O13 89.2(3) 20 21
O3 Cu3 O13 169.3(3) . 21
O9 Cu3 O19 94.5(3) . .
O11 Cu3 O19 97.9(3) 20 .
O3 Cu3 O19 95.5(2) . .
O13 Cu3 O19 95.2(2) 21 .
O9 Cu3 Cu4 84.5(2) . .
O11 Cu3 Cu4 83.11(18) 20 .
O3 Cu3 Cu4 84.56(18) . .
O13 Cu3 Cu4 84.79(19) 21 .
O19 Cu3 Cu4 179.0(2) . .
O12 Cu4 O4 88.6(3) 20 .
O12 Cu4 O14 89.4(3) 20 21
O4 Cu4 O14 168.4(3) . 21
O12 Cu4 O10 166.8(3) 20 .
O4 Cu4 O10 90.6(2) . .
O14 Cu4 O10 88.8(3) 21 .
O12 Cu4 O20 95.5(3) 20 .
O4 Cu4 O20 96.2(2) . .
O14 Cu4 O20 95.4(2) 21 .
O10 Cu4 O20 97.7(3) . .
O12 Cu4 Cu3 84.78(19) 20 .
O4 Cu4 Cu3 84.82(18) . .
O14 Cu4 Cu3 83.58(19) 21 .
O10 Cu4 Cu3 82.0(2) . .
O20 Cu4 Cu3 178.94(15) . .
C13 O1 Cu1 122.3(5) . .
C13 O2 Cu2 124.5(6) . .
C14 O3 Cu3 119.9(6) . .
C14 O4 Cu4 119.2(6) . .
C12 C1 C2 117.8(7) . .
C12 C1 C13 124.4(9) . .
C2 C1 C13 117.8(10) . .
C3 C2 C1 113.6(8) . .
C2 C3 C10 123.8(10) . .
C2 C3 C4 142.7(12) . .
C10 C3 C4 93.4(9) . .
C2 C3 C9 172.9(10) . .
C10 C3 C9 49.5(6) . .
C4 C3 C9 43.9(5) . .
C5 C4 C9 121.4(10) . .
C5 C4 C3 149.1(12) . .
C9 C4 C3 89.5(10) . .
C4 C5 C6 116.6(8) . .
C7 C6 C5 121.5(8) . .
C7 C6 C14 120.9(10) . .
C5 C6 C14 117.6(10) . .
C6 C7 C8 122.5(9) . .
C7 C8 C9 116.5(9) . .
C4 C9 C8 121.5(10) . .
C4 C9 C10 87.7(10) . .
C8 C9 C10 150.8(11) . .
C4 C9 C3 46.6(6) . .
C8 C9 C3 168.1(9) . .
C10 C9 C3 41.0(5) . .
C11 C10 C3 124.3(10) . .
C11 C10 C9 145.9(11) . .
C3 C10 C9 89.5(9) . .
C12 C11 C10 114.6(7) . .
C11 C12 C1 125.9(8) . .
O2 C13 O1 125.3(9) . .
O2 C13 C1 119.2(8) . .
O1 C13 C1 115.4(7) . .
O3 C14 O4 131.3(9) . .
O3 C14 C6 113.5(9) . .
O4 C14 C6 114.4(9) . .
C27 O5 Cu1 121.6(5) . .
C27 O6 Cu2 119.8(5) . .
C28 O7 Cu1 126.9(5) . 3
C28 O8 Cu2 125.3(5) . 3
C26 C15 C16 116.8(8) . .
C26 C15 C27 118.2(10) . .
C16 C15 C27 124.6(10) . .
C17 C16 C15 123.2(8) . .
C16 C17 C18 150.0(10) . .
C16 C17 C24 117.5(10) . .
C18 C17 C24 92.5(9) . .
C19 C18 C17 151.4(10) . .
C19 C18 C23 115.1(8) . .
C17 C18 C23 93.3(9) . .
C18 C19 C20 122.8(8) . .
C19 C20 C28 123.8(9) . .
C19 C20 C21 118.7(7) . .
C28 C20 C21 117.4(9) . .
C22 C21 C20 121.7(8) . .
C23 C22 C21 115.4(10) . .
C22 C23 C18 126.2(10) . .
C22 C23 C24 149.5(11) . .
C18 C23 C24 84.2(9) . .
C25 C24 C17 118.1(10) . .
C25 C24 C23 151.2(11) . .
C17 C24 C23 89.9(10) . .
C26 C25 C24 122.9(10) . .
C25 C26 C15 121.1(10) . .
O5 C27 O6 130.0(8) . .
O5 C27 C15 118.6(9) . .
O6 C27 C15 111.4(9) . .
O7 C28 O8 120.6(9) . .
O7 C28 C20 124.4(8) . .
O8 C28 C20 115.0(8) . .
C41 O9 Cu3 129.7(13) . .
C41 O10 Cu4 125.5(9) . .
C42 O11 Cu3 125.1(8) . 21
C42 O12 Cu4 124.0(7) . 21
C33 C32 C31 151.7(7) . .
C33 C32 C37 139.8 . .
C31 C32 C37 68.5(7) . .
C34 C33 C32 124.0 . .
C33 C34 C42 128.7(9) . .
C33 C34 C35 115.4 . .
C42 C34 C35 115.9(9) . .
C34 C35 C36 115.6 . .
C37 C36 C35 136.3 . .
C38 C37 C36 161.4(8) . .
C38 C37 C32 108.4(8) . .
C36 C37 C32 88.8 . .
C38 C37 C31 55.3(4) . .
C36 C37 C31 141.8(4) . .
C32 C37 C31 53.2(4) . .
C39 C38 C37 150.8(8) . .
C39 C38 C31 129.8 . .
C37 C38 C31 77.6(8) . .
C40 C39 C38 116.3 . .
C39 C40 C29 123.7 . .
C40 C29 C41 114.3(10) . .
C40 C29 C30 118.1 . .
C41 C29 C30 127.5(10) . .
C31 C30 C29 122.8 . .
C30 C31 C38 106.9 . .
C30 C31 C32 147.6(8) . .
C38 C31 C32 105.4(7) . .
C30 C31 C37 153.9(5) . .
C38 C31 C37 47.1(5) . .
C32 C31 C37 58.4(4) . .
O9 C41 O10 117.8(18) . .
O9 C41 C29 130.0(15) . .
O10 C41 C29 112.1(13) . .
O11 C42 O12 123.0(11) . .
O11 C42 C34 122.3(14) . .
O12 C42 C34 114.6(11) . .
C55 O13 Cu3 121.6(8) . 20
C55 O14 Cu4 121.2(7) . 20
C56 O15 Cu1 126.7(6) . .
C56 O16 Cu2 125.8(6) . .
C44 C43 C54 122.2(10) . .
C44 C43 C55 121.0(12) . .
C54 C43 C55 116.5(12) . .
C45 C44 C43 116.6(10) . .
C44 C45 C52 122.9(11) . .
C44 C45 C46 151.6(14) . .
C52 C45 C46 85.5(12) . .
C47 C46 C51 126.8(10) . .
C47 C46 C45 143.6(13) . .
C51 C46 C45 89.6(10) . .
C47 C46 C52 171.1(11) . .
C51 C46 C52 44.6(7) . .
C45 C46 C52 45.0(5) . .
C46 C47 C48 110.3(9) . .
C49 C48 C47 124.8(9) . .
C49 C48 C56 125.6(12) . .
C47 C48 C56 109.4(12) . .
C48 C49 C50 121.1(11) . .
C51 C50 C49 116.7(11) . .
C50 C51 C52 149.2(16) . .
C50 C51 C46 120.4(11) . .
C52 C51 C46 90.3(11) . .
C53 C52 C51 144.0(17) . .
C53 C52 C45 121.3(12) . .
C51 C52 C45 94.5(13) . .
C53 C52 C46 170.8(14) . .
C51 C52 C46 45.1(6) . .
C45 C52 C46 49.5(8) . .
C52 C53 C54 115.3(11) . .
C43 C54 C53 121.4(10) . .
O13 C55 O14 128.8(12) . .
O13 C55 C43 120.9(11) . .
O14 C55 C43 110.2(10) . .
O16 C56 O15 119.5(10) . .
O16 C56 C48 127.4(9) . .
O15 C56 C48 113.1(9) . .

loop_
_geom_bond_atom_site_label_1
_geom_bond_atom_site_label_2
_geom_bond_distance
_geom_bond_site_symmetry_2
Cu1 O5 1.910(6) .
Cu1 O7 1.957(5) 2
Cu1 O1 1.980(5) .
Cu1 O15 1.985(5) .
Cu1 O17 2.232(4) .
Cu1 Cu2 2.6461(11) .
Cu2 O16 1.927(5) .
Cu2 O6 1.960(5) .
Cu2 O2 1.975(5) .
Cu2 O8 1.984(5) 2
Cu2 O18 2.219(5) .
Cu3 O9 1.917(10) .
Cu3 O11 1.934(8) 20
Cu3 O3 1.936(5) .
Cu3 O13 1.976(6) 21
Cu3 O19 2.208(6) .
Cu3 Cu4 2.6530(14) .
Cu4 O12 1.911(8) 20
Cu4 O4 1.937(5) .
Cu4 O14 1.973(6) 21
Cu4 O10 1.980(8) .
Cu4 O20 2.224(5) .
O1 C13 1.274(7) .
O2 C13 1.230(7) .
O3 C14 1.252(9) .
O4 C14 1.267(9) .
C1 C12 1.374(8) .
C1 C2 1.466(9) .
C1 C13 1.502(9) .
C2 C3 1.354(9) .
C3 C10 1.347(9) .
C3 C4 1.492(11) .
C3 C9 2.052(17) .
C4 C5 1.373(9) .
C4 C9 1.422(10) .
C5 C6 1.440(9) .
C6 C7 1.367(9) .
C6 C14 1.573(11) .
C7 C8 1.398(10) .
C8 C9 1.404(11) .
C9 C10 1.561(13) .
C10 C11 1.333(9) .
C11 C12 1.338(8) .
O5 C27 1.233(8) .
O6 C27 1.260(8) .
O7 C28 1.255(7) .
O7 Cu1 1.957(5) 3
O8 C28 1.283(7) .
O8 Cu2 1.984(5) 3
C15 C26 1.407(9) .
C15 C16 1.451(9) .
C15 C27 1.525(10) .
C16 C17 1.345(8) .
C17 C18 1.407(10) .
C17 C24 1.474(10) .
C18 C19 1.342(9) .
C18 C23 1.542(11) .
C19 C20 1.364(8) .
C20 C28 1.430(9) .
C20 C21 1.472(9) .
C21 C22 1.420(10) .
C22 C23 1.281(11) .
C23 C24 1.562(14) .
C24 C25 1.397(12) .
C25 C26 1.337(11) .
O9 C41 1.204(14) .
O10 C41 1.357(12) .
O11 C42 1.271(9) .
O11 Cu3 1.934(8) 21
O12 C42 1.287(12) .
O12 Cu4 1.911(8) 21
C32 C33 1.3554 .
C32 C31 1.515(9) .
C32 C37 1.6118 .
C33 C34 1.2903 .
C34 C42 1.350(10) .
C34 C35 1.4648 .
C35 C36 1.5555 .
C36 C37 1.5360 .
C37 C38 1.320(9) .
C37 C31 1.760(14) .
C38 C39 1.2731 .
C38 C31 1.4823 .
C39 C40 1.2693 .
C40 C29 1.3362 .
C29 C41 1.424(17) .
C29 C30 1.4359 .
C30 C31 1.3773 .
O13 C55 1.205(10) .
O13 Cu3 1.976(6) 20
O14 C55 1.293(9) .
O14 Cu4 1.973(6) 20
O15 C56 1.323(8) .
O16 C56 1.257(8) .
C43 C44 1.389(10) .
C43 C54 1.392(11) .
C43 C55 1.512(13) .
C44 C45 1.351(11) .
C45 C52 1.440(12) .
C45 C46 1.549(15) .
C46 C47 1.322(10) .
C46 C51 1.437(11) .
C46 C52 2.03(2) .
C47 C48 1.493(11) .
C48 C49 1.350(11) .
C48 C56 1.517(11) .
C49 C50 1.400(11) .
C50 C51 1.367(11) .
C51 C52 1.427(13) .
C52 C53 1.372(11) .
C53 C54 1.444(11) .

loop_
_geom_torsion_atom_site_label_1
_geom_torsion_atom_site_label_2
_geom_torsion_atom_site_label_3
_geom_torsion_atom_site_label_4
_geom_torsion
_geom_torsion_site_symmetry_1
_geom_torsion_site_symmetry_4
O5 Cu1 Cu2 O16 -91.4(2) . .
O7 Cu1 Cu2 O16 179.4(2) 2 .
O1 Cu1 Cu2 O16 90.0(2) . .
O15 Cu1 Cu2 O16 -1.4(2) . .
O17 Cu1 Cu2 O16 21(2) . .
O5 Cu1 Cu2 O6 -0.7(2) . .
O7 Cu1 Cu2 O6 -89.9(2) 2 .
O1 Cu1 Cu2 O6 -179.4(2) . .
O15 Cu1 Cu2 O6 89.3(2) . .
O17 Cu1 Cu2 O6 111(2) . .
O5 Cu1 Cu2 O2 178.6(2) . .
O7 Cu1 Cu2 O2 89.40(19) 2 .
O1 Cu1 Cu2 O2 -0.1(2) . .
O15 Cu1 Cu2 O2 -91.44(19) . .
O17 Cu1 Cu2 O2 -69(2) . .
O5 Cu1 Cu2 O8 89.1(2) . 2
O7 Cu1 Cu2 O8 -0.11(19) 2 2
O1 Cu1 Cu2 O8 -89.59(19) . 2
O15 Cu1 Cu2 O8 179.05(19) . 2
O17 Cu1 Cu2 O8 -159(2) . 2
O5 Cu1 Cu2 O18 137(55) . .
O7 Cu1 Cu2 O18 48(22) 2 .
O1 Cu1 Cu2 O18 -41(22) . .
O15 Cu1 Cu2 O18 -133(39) . .
O17 Cu1 Cu2 O18 -110(22) . .
O11 Cu3 Cu4 O12 -0.7(3) 20 20
O3 Cu3 Cu4 O12 -89.9(3) . 20
O13 Cu3 Cu4 O12 89.1(3) 21 20
O19 Cu3 Cu4 O12 178(89) . 20
O9 Cu3 Cu4 O4 -90.8(3) . .
O11 Cu3 Cu4 O4 88.4(2) 20 .
O3 Cu3 Cu4 O4 -0.9(3) . .
O13 Cu3 Cu4 O4 178.2(3) 21 .
O19 Cu3 Cu4 O4 -93(8) . .
O9 Cu3 Cu4 O14 90.2(3) . 21
O11 Cu3 Cu4 O14 -90.6(3) 20 21
O3 Cu3 Cu4 O14 -179.9(3) . 21
O13 Cu3 Cu4 O14 -0.8(3) 21 21
O19 Cu3 Cu4 O14 88(8) . 21
O9 Cu3 Cu4 O10 0.5(3) . .
O3 Cu3 Cu4 O10 90.4(2) . .
O13 Cu3 Cu4 O10 -90.5(3) 21 .
O19 Cu3 Cu4 O10 -2(8) . .
O9 Cu3 Cu4 O20 74(14) . .
O11 Cu3 Cu4 O20 -107(14) 20 .
O3 Cu3 Cu4 O20 163(64) . .
O13 Cu3 Cu4 O20 -17(14) 21 .
O19 Cu3 Cu4 O20 71(16) . .
O5 Cu1 O1 C13 -8.8(14) . .
O7 Cu1 O1 C13 -85.7(6) 2 .
O15 Cu1 O1 C13 79.6(6) . .
O17 Cu1 O1 C13 175.2(5) . .
Cu2 Cu1 O1 C13 -1.8(5) . .
O16 Cu2 O2 C13 -84.2(6) . .
O6 Cu2 O2 C13 5.2(13) . .
O8 Cu2 O2 C13 85.5(6) 2 .
O18 Cu2 O2 C13 -178.3(6) . .
Cu1 Cu2 O2 C13 2.1(6) . .
O9 Cu3 O3 C14 83.5(8) . .
O11 Cu3 O3 C14 -84.2(8) 20 .
O13 Cu3 O3 C14 -6(2) 21 .
O19 Cu3 O3 C14 178.0(7) . .
Cu4 Cu3 O3 C14 -1.0(7) . .
O12 Cu4 O4 C14 87.9(7) 20 .
O14 Cu4 O4 C14 8.0(19) 21 .
O10 Cu4 O4 C14 -78.9(8) . .
O20 Cu4 O4 C14 -176.7(7) . .
Cu3 Cu4 O4 C14 3.0(7) . .
C12 C1 C2 C3 0.6(11) . .
C13 C1 C2 C3 -177.8(7) . .
C1 C2 C3 C10 -1.9(13) . .
C1 C2 C3 C4 173.3(10) . .
C1 C2 C3 C9 17(8) . .
C2 C3 C4 C5 2(2) . .
C10 C3 C4 C5 178.1(14) . .
C9 C3 C4 C5 177.9(18) . .
C2 C3 C4 C9 -175.8(13) . .
C10 C3 C4 C9 0.1(8) . .
C9 C4 C5 C6 1.4(13) . .
C3 C4 C5 C6 -176.2(12) . .
C4 C5 C6 C7 -2.3(14) . .
C4 C5 C6 C14 178.4(8) . .
C5 C6 C7 C8 1.3(16) . .
C14 C6 C7 C8 -179.4(9) . .
C6 C7 C8 C9 0.6(15) . .
C5 C4 C9 C8 0.4(14) . .
C3 C4 C9 C8 179.1(9) . .
C5 C4 C9 C10 -178.9(8) . .
C3 C4 C9 C10 -0.1(7) . .
C5 C4 C9 C3 -178.7(11) . .
C7 C8 C9 C4 -1.4(15) . .
C7 C8 C9 C10 177.1(14) . .
C7 C8 C9 C3 2(5) . .
C2 C3 C9 C4 159(7) . .
C10 C3 C9 C4 -179.8(10) . .
C2 C3 C9 C8 156(7) . .
C4 C3 C9 C8 -4(4) . .
C2 C3 C9 C10 -21(7) . .
C4 C3 C9 C10 179.8(10) . .
C2 C3 C10 C11 2.5(15) . .
C4 C3 C10 C11 -174.6(9) . .
C9 C3 C10 C11 -174.4(12) . .
C2 C3 C10 C9 176.9(9) . .
C4 C3 C10 C9 -0.1(7) . .
C4 C9 C10 C11 171.9(13) . .
C8 C9 C10 C11 -7(3) . .
C3 C9 C10 C11 171.8(17) . .
C4 C9 C10 C3 0.1(7) . .
C3 C10 C11 C12 -1.5(14) . .
C9 C10 C11 C12 -171.5(12) . .
C10 C11 C12 C1 0.2(13) . .
C2 C1 C12 C11 0.2(12) . .
C13 C1 C12 C11 178.5(8) . .
Cu2 O2 C13 O1 -4.3(11) . .
Cu2 O2 C13 C1 177.7(5) . .
Cu1 O1 C13 O2 4.1(11) . .
Cu1 O1 C13 C1 -177.8(4) . .
C12 C1 C13 O2 177.3(7) . .
C2 C1 C13 O2 -4.4(11) . .
C12 C1 C13 O1 -0.9(11) . .
C2 C1 C13 O1 177.4(6) . .
Cu3 O3 C14 O4 4.3(16) . .
Cu3 O3 C14 C6 173.4(5) . .
Cu4 O4 C14 O3 -5.4(16) . .
Cu4 O4 C14 C6 -174.4(5) . .
C7 C6 C14 O3 8.0(13) . .
C5 C6 C14 O3 -172.7(8) . .
C7 C6 C14 O4 179.0(9) . .
C5 C6 C14 O4 -1.7(12) . .
O7 Cu1 O5 C27 83.0(7) 2 .
O1 Cu1 O5 C27 6.1(15) . .
O15 Cu1 O5 C27 -82.5(6) . .
O17 Cu1 O5 C27 -177.9(6) . .
Cu2 Cu1 O5 C27 -0.9(6) . .
O16 Cu2 O6 C27 88.7(6) . .
O2 Cu2 O6 C27 -0.6(14) . .
O8 Cu2 O6 C27 -80.9(6) 2 .
O18 Cu2 O6 C27 -177.1(6) . .
Cu1 Cu2 O6 C27 2.5(6) . .
C26 C15 C16 C17 -1.5(13) . .
C27 C15 C16 C17 -174.7(8) . .
C15 C16 C17 C24 -2.3(12) . .
C16 C17 C18 C19 -6(3) . .
C24 C17 C18 C19 176.4(17) . .
C24 C17 C18 C23 2.9(8) . .
C17 C18 C19 C20 -173.1(15) . .
C23 C18 C19 C20 -0.2(13) . .
C18 C19 C20 C28 177.9(8) . .
C18 C19 C20 C21 2.3(13) . .
C19 C20 C21 C22 -2.4(14) . .
C28 C20 C21 C22 -178.2(9) . .
C20 C21 C22 C23 0.0(17) . .
C21 C22 C23 C18 2.4(19) . .
C21 C22 C23 C24 176.2(17) . .
C19 C18 C23 C22 -2.4(17) . .
C17 C18 C23 C22 174.2(12) . .
C17 C18 C23 C24 -2.7(7) . .
C16 C17 C24 C25 5.5(14) . .
C18 C17 C24 C25 -176.0(10) . .
C16 C17 C24 C23 178.7(8) . .
C18 C17 C24 C23 -2.8(8) . .
C22 C23 C24 C25 -5(4) . .
C18 C23 C24 C25 170(2) . .
C22 C23 C24 C17 -172(2) . .
C18 C23 C24 C17 2.6(7) . .
C17 C24 C25 C26 -5.1(19) . .
C23 C24 C25 C26 -170.9(17) . .
C24 C25 C26 C15 1(2) . .
C16 C15 C26 C25 2.2(16) . .
C27 C15 C26 C25 175.8(10) . .
Cu1 O5 C27 O6 3.6(13) . .
Cu1 O5 C27 C15 -176.2(5) . .
Cu2 O6 C27 O5 -4.5(13) . .
Cu2 O6 C27 C15 175.3(5) . .
C26 C15 C27 O5 -1.9(13) . .
C16 C15 C27 O5 171.2(8) . .
C26 C15 C27 O6 178.3(8) . .
C16 C15 C27 O6 -8.6(12) . .
Cu1 O7 C28 O8 -0.4(11) 3 .
Cu1 O7 C28 C20 179.3(5) 3 .
Cu2 O8 C28 O7 0.2(11) 3 .
Cu2 O8 C28 C20 -179.5(5) 3 .
C19 C20 C28 O7 -174.8(8) . .
C21 C20 C28 O7 0.8(12) . .
C19 C20 C28 O8 4.9(12) . .
C21 C20 C28 O8 -179.6(7) . .
O11 Cu3 O9 C41 -9(2) 20 .
O3 Cu3 O9 C41 -89.8(13) . .
O13 Cu3 O9 C41 79.5(13) 21 .
O19 Cu3 O9 C41 174.7(13) . .
Cu4 Cu3 O9 C41 -5.2(12) . .
O12 Cu4 O10 C41 1.6(15) 20 .
O4 Cu4 O10 C41 87.9(8) . .
O14 Cu4 O10 C41 -80.5(8) 21 .
O20 Cu4 O10 C41 -175.8(8) . .
Cu3 Cu4 O10 C41 3.2(8) . .
C31 C32 C33 C34 -179(100) . .
C37 C32 C33 C34 6.0 . .
C32 C33 C34 C42 177.5(9) . .
C32 C33 C34 C35 -0.8 . .
C33 C34 C35 C36 -1.2 . .
C34 C35 C36 C37 -0.4 . .
C35 C36 C37 C38 161(3) . .
C35 C36 C37 C32 2.9 . .
C35 C36 C37 C31 7.8(8) . .
C33 C32 C37 C38 -179(100) . .
C31 C32 C37 C38 3.5(5) . .
C33 C32 C37 C36 -6.1 . .
C31 C32 C37 C36 176.2(6) . .
C33 C32 C37 C31 178(68) . .
C36 C37 C38 C39 2(4) . .
C32 C37 C38 C39 158.8(12) . .
C31 C37 C38 C39 162.1(13) . .
C36 C37 C38 C31 -160(2) . .
C32 C37 C38 C31 -3.4(5) . .
C37 C38 C39 C40 -177(94) . .
C31 C38 C39 C40 -19.7 . .
C38 C39 C40 C29 16.2 . .
C39 C40 C29 C41 170.5(9) . .
C39 C40 C29 C30 -7.3 . .
C40 C29 C30 C31 -0.4 . .
C41 C29 C30 C31 -177.9(11) . .
C29 C30 C31 C38 -1.2 . .
C29 C30 C31 C32 173.7(12) . .
C29 C30 C31 C37 -2.4(14) . .
C39 C38 C31 C30 11.9 . .
C37 C38 C31 C30 -179(100) . .
C39 C38 C31 C32 -165.2(7) . .
C37 C38 C31 C32 3.5(5) . .
C39 C38 C31 C37 -168.8(9) . .
C33 C32 C31 C30 5(2) . .
C37 C32 C31 C30 -178(80) . .
C33 C32 C31 C38 -180(100) . .
C37 C32 C31 C38 -3.0(4) . .
C33 C32 C31 C37 -177(68) . .
C38 C37 C31 C30 1.6(19) . .
C36 C37 C31 C30 171.5(10) . .
C32 C37 C31 C30 178(80) . .
C36 C37 C31 C38 169.9(13) . .
C32 C37 C31 C38 176.0(6) . .
C38 C37 C31 C32 -176.0(6) . .
C36 C37 C31 C32 -6.1(10) . .
Cu3 O9 C41 O10 8.7(19) . .
Cu3 O9 C41 C29 -172.3(8) . .
Cu4 O10 C41 O9 -7.4(17) . .
Cu4 O10 C41 C29 173.4(6) . .
C40 C29 C41 O9 -1.8(18) . .
C30 C29 C41 O9 175.8(12) . .
C40 C29 C41 O10 177.3(7) . .
C30 C29 C41 O10 -5.2(14) . .
Cu3 O11 C42 O12 -0.8(13) 21 .
Cu4 O12 C42 O11 1.7(13) 21 .
Cu4 O12 C42 C34 -178.2(5) 21 .
C33 C34 C42 O11 -176.2(7) . .
C35 C34 C42 O11 2.2(12) . .
C33 C34 C42 O12 3.7(13) . .
C35 C34 C42 O12 -177.9(6) . .
O5 Cu1 O15 C56 88.8(6) . .
O7 Cu1 O15 C56 7.2(12) 2 .
O1 Cu1 O15 C56 -80.1(6) . .
O17 Cu1 O15 C56 -174.8(6) . .
Cu2 Cu1 O15 C56 3.9(6) . .
O6 Cu2 O16 C56 -84.2(7) . .
O2 Cu2 O16 C56 83.0(7) . .
O8 Cu2 O16 C56 1.9(16) 2 .
O18 Cu2 O16 C56 179.1(7) . .
Cu1 Cu2 O16 C56 -0.5(7) . .
C54 C43 C44 C45 -4.6(18) . .
C55 C43 C44 C45 -177.9(10) . .
C43 C44 C45 C52 1.6(18) . .
C43 C44 C45 C46 -177.6(17) . .
C44 C45 C46 C47 3(3) . .
C52 C45 C46 C47 -176.4(16) . .
C44 C45 C46 C51 -178(2) . .
C52 C45 C46 C51 2.4(10) . .
C51 C46 C47 C48 0.9(16) . .
C45 C46 C47 C48 179.3(13) . .
C52 C46 C47 C48 16(6) . .
C46 C47 C48 C49 -0.7(15) . .
C46 C47 C48 C56 173.4(8) . .
C47 C48 C49 C50 0.0(19) . .
C56 C48 C49 C50 -173.1(11) . .
C48 C49 C50 C51 0(2) . .
C49 C50 C51 C52 -175(2) . .
C49 C50 C51 C46 0(2) . .
C47 C46 C51 C50 -1(2) . .
C45 C46 C51 C50 -179.6(12) . .
C52 C46 C51 C50 -177.3(18) . .
C47 C46 C51 C52 176.7(12) . .
C45 C46 C51 C52 -2.4(10) . .
C50 C51 C52 C53 -6(4) . .
C46 C51 C52 C53 178(2) . .
C50 C51 C52 C45 178(2) . .
C46 C51 C52 C45 2.6(11) . .
C50 C51 C52 C46 175(3) . .
C44 C45 C52 C53 1(2) . .
C46 C45 C52 C53 -179.3(14) . .
C44 C45 C52 C51 178.0(11) . .
C46 C45 C52 C51 -2.4(10) . .
C47 C46 C52 C53 170(7) . .
C51 C46 C52 C53 -173(8) . .
C45 C46 C52 C53 4(7) . .
C47 C46 C52 C51 -17(6) . .
C45 C46 C52 C51 176.6(14) . .
C47 C46 C52 C45 166(6) . .
C51 C46 C52 C45 -176.6(14) . .
C51 C52 C53 C54 -175.6(18) . .
C45 C52 C53 C54 -1(2) . .
C46 C52 C53 C54 -4(8) . .
C44 C43 C54 C53 5(2) . .
C55 C43 C54 C53 178.5(11) . .
C52 C53 C54 C43 -2(2) . .
Cu3 O13 C55 O14 -1(2) 20 .
Cu3 O13 C55 C43 -176.0(7) 20 .
Cu4 O14 C55 O13 1.7(19) 20 .
Cu4 O14 C55 C43 177.5(6) 20 .
C44 C43 C55 O13 168.8(12) . .
C54 C43 C55 O13 -4.9(18) . .
C44 C43 C55 O14 -7.4(16) . .
C54 C43 C55 O14 178.9(11) . .
Cu2 O16 C56 O15 3.4(11) . .
Cu2 O16 C56 C48 -177.7(6) . .
Cu1 O15 C56 O16 -5.5(11) . .
Cu1 O15 C56 C48 175.5(5) . .
C49 C48 C56 O16 -178.1(10) . .
C47 C48 C56 O16 7.9(13) . .
C49 C48 C56 O15 0.8(14) . .
C47 C48 C56 O15 -173.2(7) . .

loop_
_platon_squeeze_void_nr
_platon_squeeze_void_average_x
_platon_squeeze_void_average_y
_platon_squeeze_void_average_z
_platon_squeeze_void_volume
_platon_squeeze_void_count_electrons
1 -0.094 -0.073 -0.001 146670.5 44545.9
